data_4518543
loop_
_publ_author_name
'Liang, Juncong'
'Hao, Aiyou'
'Xing, Pengyao'
'Zhao, Yanli'

_publ_section_title
;
 Inverse Evolution of Helicity from the Molecular to the Macroscopic Level
 Based on N-Terminal Aromatic Amino Acids
;
_journal_name_full 'ACS Nano'
_journal_paper_doi 10.1021/acsnano.0c10876
_journal_year 2021
_chemical_absolute_configuration syn
_chemical_formula_moiety 'C19 H17 N O6'
_chemical_formula_sum 'C19 H17 N O6'
_chemical_formula_weight 355.33
_space_group_crystal_system monoclinic
_space_group_IT_number 4
_space_group_name_Hall 'P 2yb'
_space_group_name_H-M_alt 'P 1 21 1'
_atom_sites_solution_hydrogens geom
_atom_sites_solution_primary dual
_audit_creation_date 2020-08-17
_audit_creation_method
;
Olex2 1.2
(compiled 2018.05.29 svn.r3508 for OlexSys, GUI svn.r5506)
;
_cell_angle_alpha 90
_cell_angle_beta 106.743(4)
_cell_angle_gamma 90
_cell_formula_units_Z 2
_cell_length_a 8.6041(3)
_cell_length_b 7.8124(2)
_cell_length_c 13.3755(5)
_cell_measurement_reflns_used 3510
_cell_measurement_temperature 173.01(10)
_cell_measurement_theta_max 74.4990
_cell_measurement_theta_min 3.4040
_cell_volume 860.97(5)
_computing_cell_refinement 'CrysAlisPro 1.171.40.68a (Rigaku OD, 2019)'
_computing_data_collection 'CrysAlisPro 1.171.40.68a (Rigaku OD, 2019)'
_computing_data_reduction 'CrysAlisPro 1.171.40.68a (Rigaku OD, 2019)'
_computing_molecular_graphics 'Olex2 (Dolomanov et al., 2009)'
_computing_publication_material 'Olex2 (Dolomanov et al., 2009)'
_computing_structure_refinement 'XL (Sheldrick, 2008)'
_computing_structure_solution 'ShelXD (Sheldrick, 2008)'
_diffrn_ambient_environment N~2~
_diffrn_ambient_temperature 173.01(10)
_diffrn_detector 'Hybrid Pixel Array Detector'
_diffrn_detector_area_resol_mean 10.0000
_diffrn_detector_type HyPix
_diffrn_measured_fraction_theta_full 0.983
_diffrn_measured_fraction_theta_max 0.983
_diffrn_measurement_details
;
List of Runs (angles in degrees, time in seconds):

  # Type    Start    End  Width  t~exp~   \w     \q     \k     \f   Frames
--------------------------------------------------------------------------
  1  \w     35.00  61.00   1.00    0.65    --  106.49 -57.00  60.00   26
  2  \w     34.00  65.00   1.00    0.65    --  106.49 -57.00  30.00   31
  3  \w     62.00 172.00   1.00    0.65    --  106.49   5.00-154.00  110
  4  \w     41.00 103.00   1.00    0.65    --  106.49 -77.00-180.00   62
  5  \w     30.00  72.00   1.00    0.10    --   48.45   5.00-154.00   42
  6  \w    -19.00   6.00   1.00    0.10    --   48.45  -5.00  28.00   25
  7  \w     36.00 101.00   1.00    0.65    --  106.49 -99.00 -60.00   65
  8  \w     38.00  78.00   1.00    0.65    --  106.49-125.00   0.00   40
  9  \w     83.00 111.00   1.00    0.65    --  106.49-125.00   0.00   28
 10  \w     37.00  70.00   1.00    0.65    --  106.49 -99.00-180.00   33
 11  \w     73.00 105.00   1.00    0.65    --  106.49 -99.00-180.00   32
 12  \w    -95.00 -27.00   1.00    0.10    --  -48.45  -5.00  28.00   68
 13  \w    -39.00 -14.00   1.00    0.65    --  -86.25  38.00 150.00   25
 14  \w   -130.00 -67.00   1.00    0.65    --  -86.25  -5.00  28.00   63
 15  \w    -30.00  20.00   1.00    0.10    --  -48.45   5.00-154.00   50
 16  \w    -43.00  17.00   1.00    0.10    --  -48.45  38.00-120.00   60
 17  \w    -86.00 -35.00   1.00    0.65    --  -86.25 125.00-180.00   51
;
_diffrn_measurement_device 'four-circle diffractometer'
_diffrn_measurement_device_type 'XtaLAB Synergy, Dualflex, HyPix'
_diffrn_measurement_method '\w scans'
_diffrn_measurement_specimen_support 'Mitegen 50um'
_diffrn_orient_matrix_type 'CrysAlisPro convention (1999,Acta A55,543-557)'
_diffrn_orient_matrix_UB_11 0.0357170000
_diffrn_orient_matrix_UB_12 -0.0059399000
_diffrn_orient_matrix_UB_13 0.1195875000
_diffrn_orient_matrix_UB_21 -0.1831680000
_diffrn_orient_matrix_UB_22 0.0119671000
_diffrn_orient_matrix_UB_23 -0.0116880000
_diffrn_orient_matrix_UB_31 -0.0120923000
_diffrn_orient_matrix_UB_32 -0.1967395000
_diffrn_orient_matrix_UB_33 -0.0043135000
_diffrn_radiation_collimation 0.3
_diffrn_radiation_monochromator mirror
_diffrn_radiation_probe x-ray
_diffrn_radiation_type CuK\a
_diffrn_radiation_wavelength 1.54184
_diffrn_reflns_av_R_equivalents 0.0545
_diffrn_reflns_av_unetI/netI 0.0517
_diffrn_reflns_Laue_measured_fraction_full 0.983
_diffrn_reflns_Laue_measured_fraction_max 0.983
_diffrn_reflns_limit_h_max 10
_diffrn_reflns_limit_h_min -10
_diffrn_reflns_limit_k_max 3
_diffrn_reflns_limit_k_min -9
_diffrn_reflns_limit_l_max 15
_diffrn_reflns_limit_l_min -15
_diffrn_reflns_number 4662
_diffrn_reflns_point_group_measured_fraction_full 0.734
_diffrn_reflns_point_group_measured_fraction_max 0.734
_diffrn_reflns_theta_full 67.063
_diffrn_reflns_theta_max 67.063
_diffrn_reflns_theta_min 3.451
_diffrn_source 'micro-focus sealed X-ray tube'
_diffrn_source_current 24.0
_diffrn_source_power 1.2
_diffrn_source_target Mo
_diffrn_source_type 'PhotonJet (Cu) X-ray Source'
_diffrn_source_voltage 50.0
_exptl_absorpt_coefficient_mu 0.863
_exptl_absorpt_correction_T_max 1.00000
_exptl_absorpt_correction_T_min 0.03572
_exptl_absorpt_correction_type multi-scan
_exptl_absorpt_process_details
;
CrysAlisPro 1.171.40.68a (Rigaku Oxford Diffraction, 2019)
Empirical absorption correction using spherical harmonics,
 implemented in SCALE3 ABSPACK scaling algorithm.
;
_exptl_crystal_colour 'clear light colourless'
_exptl_crystal_colour_lustre clear
_exptl_crystal_colour_modifier light
_exptl_crystal_colour_primary colourless
_exptl_crystal_density_diffrn 1.371
_exptl_crystal_description plate
_exptl_crystal_F_000 372
_exptl_crystal_size_max 0.03
_exptl_crystal_size_mid 0.02
_exptl_crystal_size_min 0.01
_refine_diff_density_max 0.388
_refine_diff_density_min -0.285
_refine_diff_density_rms 0.094
_refine_ls_abs_structure_details
;
 Flack x determined using 568 quotients [(I+)-(I-)]/[(I+)+(I-)]
 (Parsons, Flack and Wagner, Acta Cryst. B69 (2013) 249-259).
;
_refine_ls_abs_structure_Flack -0.1(3)
_refine_ls_extinction_method none
_refine_ls_goodness_of_fit_ref 1.064
_refine_ls_hydrogen_treatment constr
_refine_ls_matrix_type full
_refine_ls_number_parameters 237
_refine_ls_number_reflns 2258
_refine_ls_number_restraints 273
_refine_ls_restrained_S_all 1.245
_refine_ls_R_factor_all 0.0808
_refine_ls_R_factor_gt 0.0784
_refine_ls_shift/su_max 0.000
_refine_ls_shift/su_mean 0.000
_refine_ls_structure_factor_coef Fsqd
_refine_ls_weighting_details 'w=1/[\s^2^(Fo^2^)+(0.1626P)^2^] where P=(Fo^2^+2Fc^2^)/3'
_refine_ls_weighting_scheme calc
_refine_ls_wR_factor_gt 0.1906
_refine_ls_wR_factor_ref 0.1937
_reflns_Friedel_coverage 0.380
_reflns_Friedel_fraction_full 0.440
_reflns_Friedel_fraction_max 0.440
_reflns_number_gt 2128
_reflns_number_total 2258
_reflns_threshold_expression 'I > 2\s(I)'
_cod_data_source_file nn0c10876_si_003.cif
_cod_data_source_block 200815f
_cod_database_code 4518543
_shelx_shelxl_version_number 2014/7
_chemical_oxdiff_formula CO
_shelx_space_group_comment
;
The symmetry employed for this shelxl refinement is uniquely defined
by the following loop, which should always be used as a source of
symmetry information in preference to the above space-group names.
They are only intended as comments.
;
_shelx_estimated_absorpt_t_max 0.991
_shelx_estimated_absorpt_t_min 0.975
_diffrn_oxdiff_digest_frames
;
01e048f481c57da00c32e28eb1c032861e00811e4f8
;
_reflns_odcompleteness_completeness 98.74
_reflns_odcompleteness_iscentric 1
_reflns_odcompleteness_theta 66.97
_olex2_refinement_description
;
1. Fixed Uiso
 At 1.2 times of:
  All C(H) groups, All C(H,H) groups, All N(H) groups
 At 1.5 times of:
  All O(H) groups
2. Uiso/Uaniso restraints and constraints
C011 \\sim O4 \\sim C017 \\sim O5 \\sim C010 \\sim N1 \\sim H010 \\sim C022
\\sim H1 \\sim C008 \\sim H5 \\sim C018 \\sim H02A \\sim H02B \\sim O2 \\sim O3
\\sim O6 \\sim O7 \\sim C27 \\sim H27A \\sim C005 \\sim H27B \\sim H6 \\sim
C009 \\sim C012 \\sim H005 \\sim C014 \\sim C025 \\sim C019 \\sim C016 \\sim
C023 \\sim H025 \\sim C021 \\sim H019 \\sim C026 \\sim H016 \\sim C020 \\sim
H023 \\sim H021 \\sim C024 \\sim H026 \\sim H020 \\sim H024: within 1.7A with
sigma of 0.004 and sigma for terminal atoms of 0.008
3.a Ternary CH refined with riding coordinates:
 C005(H005), C010(H010)
3.b Secondary CH2 refined with riding coordinates:
 C27(H27A,H27B), C022(H02A,H02B)
3.c Aromatic/amide H refined with riding coordinates:
 N1(H1), C016(H016), C019(H019), C020(H020), C021(H021), C023(H023),
 C024(H024), C025(H025), C026(H026)
3.d Idealised tetrahedral OH refined as rotating group:
 O5(H5), O6(H6)
;
_olex2_submission_special_instructions 'No special instructions were received'
_oxdiff_exptl_absorpt_empirical_details
;
Empirical correction (ABSPACK) includes:
- Absorption correction using spherical harmonics
- Frame scaling
;
_oxdiff_exptl_absorpt_empirical_full_max 16.197
_oxdiff_exptl_absorpt_empirical_full_min 0.413

loop_
_space_group_symop_operation_xyz
'x, y, z'
'-x, y+1/2, -z'

loop_
_atom_site_label
_atom_site_type_symbol
_atom_site_fract_x
_atom_site_fract_y
_atom_site_fract_z
_atom_site_U_iso_or_equiv
_atom_site_adp_type
_atom_site_occupancy
_atom_site_site_symmetry_order
_atom_site_calc_flag
_atom_site_refinement_flags_posn
_atom_site_refinement_flags_adp
_atom_site_refinement_flags_occupancy
_atom_site_disorder_assembly
_atom_site_disorder_group
O4 O -0.8222(4) -0.5668(5) -0.4929(3) 0.0506(9) Uani 1 1 d . U . . .
O2 O -0.6048(4) -0.8229(5) -0.2349(2) 0.0449(7) Uani 1 1 d . U . . .
N1 N -0.6895(4) -0.8653(6) -0.4036(3) 0.0417(8) Uani 1 1 d . U . . .
H1 H -0.5865 -0.8560 -0.4010 0.050 Uiso 1 1 calc R U . . .
O5 O -0.9662(4) -0.6971(5) -0.6382(3) 0.0516(8) Uani 1 1 d . U . . .
H5 H -1.0097 -0.6006 -0.6528 0.077 Uiso 1 1 calc GR U . . .
C005 C -0.4746(5) -0.7587(7) -0.0552(3) 0.0440(9) Uani 1 1 d . U . . .
H005 H -0.4774 -0.6331 -0.0699 0.053 Uiso 1 1 calc R U . . .
O6 O -0.8398(5) -1.2277(5) -0.5293(4) 0.0592(9) Uani 1 1 d . U . . .
H6 H -0.9222 -1.2330 -0.5814 0.089 Uiso 1 1 calc GR U . . .
O3 O -0.8598(4) -0.9200(5) -0.3041(2) 0.0450(8) Uani 1 1 d . U . . .
C008 C -0.7286(5) -0.8725(6) -0.3132(3) 0.0401(9) Uani 1 1 d . U . . .
C009 C -0.4759(6) -0.7873(7) 0.0572(3) 0.0443(9) Uani 1 1 d . U . . .
C010 C -0.8087(5) -0.8721(7) -0.5041(3) 0.0422(9) Uani 1 1 d . U . . .
H010 H -0.9053 -0.9351 -0.4958 0.051 Uiso 1 1 calc R U . . .
C011 C -0.2256(5) -0.8831(7) 0.0465(4) 0.0467(9) Uani 1 1 d . U . . .
C012 C -0.3097(6) -0.8298(7) -0.0538(4) 0.0449(9) Uani 1 1 d . U . . .
O7 O -0.6052(5) -1.2419(6) -0.5626(4) 0.0727(12) Uani 1 1 d . U . . .
C014 C -0.3291(6) -0.8581(7) 0.1156(4) 0.0470(10) Uani 1 1 d . U . . .
C27 C -0.6215(5) -0.8444(7) -0.1312(3) 0.0458(9) Uani 1 1 d . U . . .
H27A H -0.6247 -0.9675 -0.1145 0.055 Uiso 1 1 calc R U . . .
H27B H -0.7231 -0.7902 -0.1264 0.055 Uiso 1 1 calc R U . . .
C016 C -0.3029(6) -0.8957(9) 0.2208(4) 0.0550(10) Uani 1 1 d . U . . .
H016 H -0.2029 -0.9431 0.2613 0.066 Uiso 1 1 calc R U . . .
C017 C -0.8641(5) -0.6930(7) -0.5443(3) 0.0419(9) Uani 1 1 d . U . . .
C018 C -0.7199(6) -1.1597(7) -0.5568(3) 0.0441(10) Uani 1 1 d . U . . .
C019 C -0.2379(6) -0.8411(8) -0.1347(4) 0.0529(10) Uani 1 1 d . U . . .
H019 H -0.2930 -0.8005 -0.2026 0.064 Uiso 1 1 calc R U . . .
C020 C -0.4273(7) -0.8621(10) 0.2649(4) 0.0612(11) Uani 1 1 d . U . . .
H020 H -0.4118 -0.8874 0.3366 0.073 Uiso 1 1 calc R U . . .
C021 C -0.0708(6) -0.9554(8) 0.0675(4) 0.0559(10) Uani 1 1 d . U . . .
H021 H -0.0142 -0.9939 0.1356 0.067 Uiso 1 1 calc R U . . .
C022 C -0.7419(6) -0.9732(8) -0.5819(3) 0.0458(9) Uani 1 1 d . U . . .
H02A H -0.8173 -0.9598 -0.6530 0.055 Uiso 1 1 calc R U . . .
H02B H -0.6360 -0.9238 -0.5822 0.055 Uiso 1 1 calc R U . . .
C023 C -0.5736(7) -0.7927(9) 0.2067(4) 0.0583(11) Uani 1 1 d . U . . .
H023 H -0.6564 -0.7702 0.2391 0.070 Uiso 1 1 calc R U . . .
C024 C -0.0022(7) -0.9691(10) -0.0148(5) 0.0603(11) Uani 1 1 d . U . . .
H024 H 0.1028 -1.0179 -0.0024 0.072 Uiso 1 1 calc R U . . .
C025 C -0.6003(6) -0.7555(8) 0.1016(4) 0.0511(10) Uani 1 1 d . U . . .
H025 H -0.7010 -0.7095 0.0611 0.061 Uiso 1 1 calc R U . . .
C026 C -0.0842(6) -0.9130(9) -0.1140(4) 0.0587(10) Uani 1 1 d . U . . .
H026 H -0.0348 -0.9236 -0.1687 0.070 Uiso 1 1 calc R U . . .

loop_
_atom_site_aniso_label
_atom_site_aniso_U_11
_atom_site_aniso_U_22
_atom_site_aniso_U_33
_atom_site_aniso_U_23
_atom_site_aniso_U_13
_atom_site_aniso_U_12
O4 0.0600(18) 0.017(2) 0.0738(18) -0.0030(16) 0.0174(14) -0.0012(14)
O2 0.0521(14) 0.0271(18) 0.0559(13) 0.0008(13) 0.0163(11) -0.0048(13)
N1 0.0474(14) 0.0226(19) 0.0573(15) 0.0029(14) 0.0183(12) -0.0013(14)
O5 0.0653(18) 0.023(2) 0.0641(16) 0.0035(15) 0.0152(14) 0.0104(16)
C005 0.0530(17) 0.0222(19) 0.0574(16) 0.0000(16) 0.0168(14) -0.0006(16)
O6 0.0583(17) 0.024(2) 0.102(2) 0.001(2) 0.0334(16) 0.0023(17)
O3 0.0561(15) 0.025(2) 0.0580(14) -0.0017(14) 0.0231(12) -0.0072(14)
C008 0.0499(16) 0.015(2) 0.0572(17) 0.0006(16) 0.0190(14) -0.0006(16)
C009 0.0571(18) 0.018(2) 0.0569(17) -0.0016(16) 0.0146(14) -0.0037(17)
C010 0.0491(15) 0.025(2) 0.0545(15) -0.0015(16) 0.0185(14) -0.0038(15)
C011 0.0554(17) 0.020(2) 0.0635(18) -0.0046(18) 0.0153(15) -0.0074(18)
C012 0.0536(18) 0.019(2) 0.0624(18) -0.0020(17) 0.0177(15) -0.0049(17)
O7 0.072(2) 0.036(3) 0.127(3) 0.008(3) 0.055(2) 0.015(2)
C014 0.0564(18) 0.020(2) 0.0608(18) -0.0019(17) 0.0114(15) -0.0063(17)
C27 0.0524(16) 0.031(2) 0.0561(16) 0.0011(16) 0.0185(14) -0.0018(17)
C016 0.0618(19) 0.038(2) 0.0612(18) 0.0023(19) 0.0113(16) -0.004(2)
C017 0.0491(18) 0.021(2) 0.0590(18) -0.0028(19) 0.0216(15) -0.0046(18)
C018 0.0521(18) 0.024(2) 0.0608(18) -0.0033(18) 0.0242(15) 0.0030(17)
C019 0.0575(18) 0.037(2) 0.0653(18) -0.0041(19) 0.0200(15) -0.0060(18)
C020 0.072(2) 0.050(2) 0.0607(18) 0.002(2) 0.0179(17) -0.005(2)
C021 0.0558(18) 0.036(2) 0.0724(19) -0.001(2) 0.0133(16) -0.0022(18)
C022 0.0542(16) 0.031(2) 0.0554(15) -0.0011(16) 0.0213(14) 0.0000(15)
C023 0.069(2) 0.045(2) 0.0652(19) 0.0022(19) 0.0249(16) -0.003(2)
C024 0.0556(18) 0.046(2) 0.080(2) -0.007(2) 0.0205(17) 0.0000(19)
C025 0.0613(19) 0.030(2) 0.0633(18) -0.0018(18) 0.0201(15) -0.0016(18)
C026 0.0591(18) 0.046(2) 0.0749(19) -0.007(2) 0.0260(17) -0.004(2)

loop_
_atom_type_symbol
_atom_type_description
_atom_type_scat_dispersion_real
_atom_type_scat_dispersion_imag
_atom_type_scat_source
C C 0.0181 0.0091 'International Tables Vol C Tables 4.2.6.8 and 6.1.1.4'
H H 0.0000 0.0000 'International Tables Vol C Tables 4.2.6.8 and 6.1.1.4'
N N 0.0311 0.0180 'International Tables Vol C Tables 4.2.6.8 and 6.1.1.4'
O O 0.0492 0.0322 'International Tables Vol C Tables 4.2.6.8 and 6.1.1.4'

loop_
_geom_angle_atom_site_label_1
_geom_angle_atom_site_label_2
_geom_angle_atom_site_label_3
_geom_angle
_geom_angle_site_symmetry_1
_geom_angle_site_symmetry_3
_geom_angle_publ_flag
C008 O2 C27 116.6(3) . . ?
C008 N1 C010 122.9(3) . . ?
C009 C005 C27 110.6(4) . . ?
C012 C005 C009 102.0(4) . . ?
C012 C005 C27 116.0(4) . . ?
O2 C008 N1 110.3(3) . . ?
O3 C008 O2 124.4(4) . . ?
O3 C008 N1 125.2(4) . . ?
C014 C009 C005 110.4(4) . . ?
C025 C009 C005 128.5(5) . . ?
C025 C009 C014 121.1(5) . . ?
N1 C010 C017 111.2(4) . . ?
N1 C010 C022 110.2(4) . . ?
C017 C010 C022 111.8(4) . . ?
C012 C011 C014 109.0(4) . . ?
C012 C011 C021 121.0(4) . . ?
C021 C011 C014 129.9(5) . . ?
C011 C012 C005 110.2(4) . . ?
C011 C012 C019 120.3(5) . . ?
C019 C012 C005 129.4(4) . . ?
C009 C014 C011 108.4(4) . . ?
C016 C014 C009 120.5(5) . . ?
C016 C014 C011 131.1(5) . . ?
O2 C27 C005 107.2(4) . . ?
C020 C016 C014 118.1(5) . . ?
O4 C017 O5 125.3(5) . . ?
O4 C017 C010 122.8(4) . . ?
O5 C017 C010 111.8(4) . . ?
O6 C018 C022 113.7(4) . . ?
O7 C018 O6 122.2(5) . . ?
O7 C018 C022 124.1(5) . . ?
C026 C019 C012 118.7(5) . . ?
C023 C020 C016 121.4(5) . . ?
C024 C021 C011 117.9(5) . . ?
C018 C022 C010 113.3(4) . . ?
C020 C023 C025 120.6(5) . . ?
C026 C024 C021 121.2(5) . . ?
C009 C025 C023 118.2(5) . . ?
C024 C026 C019 120.8(5) . . ?

loop_
_geom_bond_atom_site_label_1
_geom_bond_atom_site_label_2
_geom_bond_distance
_geom_bond_site_symmetry_2
_geom_bond_publ_flag
O4 C017 1.197(6) . ?
O2 C008 1.319(6) . ?
O2 C27 1.445(5) . ?
N1 C008 1.345(6) . ?
N1 C010 1.438(6) . ?
O5 C017 1.309(6) . ?
C005 C009 1.523(6) . ?
C005 C012 1.519(7) . ?
C005 C27 1.529(6) . ?
O6 C018 1.303(6) . ?
O3 C008 1.228(5) . ?
C009 C014 1.394(7) . ?
C009 C025 1.388(7) . ?
C010 C017 1.525(8) . ?
C010 C022 1.543(7) . ?
C011 C012 1.392(7) . ?
C011 C014 1.469(7) . ?
C011 C021 1.399(8) . ?
C012 C019 1.394(7) . ?
O7 C018 1.199(6) . ?
C014 C016 1.391(7) . ?
C016 C020 1.388(8) . ?
C018 C022 1.495(8) . ?
C019 C026 1.389(8) . ?
C020 C023 1.386(9) . ?
C021 C024 1.394(8) . ?
C023 C025 1.389(7) . ?
C024 C026 1.383(9) . ?
